data_4068990
loop_
_publ_author_name
'Chomitz, Wayne A.'
'Sutton, Andrew D.'
'Krinsky, Jamin L.'
'Arnold, John'

_publ_section_title
;
 Synthesis and Reactivity of Titanium and Zirconium Complexes Supported by
 a Multidentate Monoanionic [N2P2] Ligand
;
_journal_issue 12
_journal_name_full Organometallics
_journal_page_first 3338
_journal_paper_doi 10.1021/om8011932
_journal_volume 28
_journal_year 2009
_chemical_formula_moiety 'C25 H60 N2 P2 Si Zr'
_chemical_formula_sum 'C25 H60 N2 P2 Si Zr'
_chemical_formula_weight 570.00
_chemical_name_systematic
; 
 ? 
;
_space_group_IT_number 2
_symmetry_cell_setting triclinic
_symmetry_space_group_name_Hall '-P 1'
_symmetry_space_group_name_H-M 'P -1'
_atom_sites_solution_hydrogens geom
_atom_sites_solution_primary direct
_atom_sites_solution_secondary difmap
_audit_creation_method SHELXL-97
_cell_angle_alpha 94.477(3)
_cell_angle_beta 96.876(3)
_cell_angle_gamma 111.824(3)
_cell_formula_units_Z 2
_cell_length_a 8.0482(17)
_cell_length_b 9.626(2)
_cell_length_c 23.012(5)
_cell_measurement_reflns_used 3734
_cell_measurement_temperature 155(2)
_cell_measurement_theta_max 26.0
_cell_measurement_theta_min 3.3
_cell_volume 1628.5(6)
_computing_cell_refinement 'Bruker SAINT v7.07'
_computing_data_collection 'Bruker SMART v5.054d'
_computing_data_reduction 'Bruker SAINT v7.07'
_computing_structure_refinement 'SHELXL-97 (Sheldrick, 1997)'
_computing_structure_solution 'SHELXS-97 (Sheldrick, 1990)'
_diffrn_ambient_temperature 155(2)
_diffrn_measured_fraction_theta_full 0.882
_diffrn_measured_fraction_theta_max 0.882
_diffrn_measurement_device_type 'SMART 1000'
_diffrn_measurement_method '\w scans'
_diffrn_radiation_monochromator graphite
_diffrn_radiation_source 'fine-focus sealed tube'
_diffrn_radiation_type MoK\a
_diffrn_radiation_wavelength 0.71073
_diffrn_reflns_av_R_equivalents 0.0157
_diffrn_reflns_av_sigmaI/netI 0.0336
_diffrn_reflns_limit_h_max 9
_diffrn_reflns_limit_h_min -8
_diffrn_reflns_limit_k_max 11
_diffrn_reflns_limit_k_min -11
_diffrn_reflns_limit_l_max 18
_diffrn_reflns_limit_l_min -28
_diffrn_reflns_number 8844
_diffrn_reflns_theta_full 26.37
_diffrn_reflns_theta_max 26.37
_diffrn_reflns_theta_min 3.31
_diffrn_standards_decay_% 0
_diffrn_standards_interval_count 0
_diffrn_standards_interval_time 0
_diffrn_standards_number 0
_exptl_absorpt_coefficient_mu 0.487
_exptl_absorpt_correction_T_max 1.00
_exptl_absorpt_correction_T_min 0.89
_exptl_absorpt_correction_type empirical
_exptl_absorpt_process_details 'Blessing, 1995'
_exptl_crystal_colour colorless
_exptl_crystal_density_diffrn 1.162
_exptl_crystal_density_method 'not measured'
_exptl_crystal_description blade-like
_exptl_crystal_F_000 616
_exptl_crystal_size_max 0.27
_exptl_crystal_size_mid 0.24
_exptl_crystal_size_min 0.06
_refine_diff_density_max 0.487
_refine_diff_density_min -0.295
_refine_diff_density_rms 0.057
_refine_ls_extinction_method none
_refine_ls_goodness_of_fit_ref 0.972
_refine_ls_hydrogen_treatment constr
_refine_ls_matrix_type full
_refine_ls_number_parameters 296
_refine_ls_number_reflns 5854
_refine_ls_number_restraints 0
_refine_ls_restrained_S_all 0.972
_refine_ls_R_factor_all 0.0435
_refine_ls_R_factor_gt 0.0317
_refine_ls_shift/su_max 0.005
_refine_ls_shift/su_mean 0.000
_refine_ls_structure_factor_coef Fsqd
_refine_ls_weighting_details 'calc w=1/[\s^2^(Fo^2^)+(0.0600P)^2^+0.0000P] where P=(Fo^2^+2Fc^2^)/3'
_refine_ls_weighting_scheme calc
_refine_ls_wR_factor_gt 0.0808
_refine_ls_wR_factor_ref 0.0858
_reflns_number_gt 4833
_reflns_number_total 5854
_reflns_threshold_expression >2sigma(I)
_cod_data_source_file om8011932_si_003.cif
_cod_data_source_block wac5100xs
_cod_original_sg_symbol_H-M P-1
_cod_database_code 4068990

loop_
_symmetry_equiv_pos_as_xyz
'x, y, z'
'-x, -y, -z'

loop_
_atom_site_label
_atom_site_type_symbol
_atom_site_fract_x
_atom_site_fract_y
_atom_site_fract_z
_atom_site_U_iso_or_equiv
_atom_site_adp_type
_atom_site_occupancy
_atom_site_symmetry_multiplicity
_atom_site_calc_flag
_atom_site_refinement_flags
Zr1 Zr 0.21658(3) 0.09816(2) 0.185377(9) 0.02542(8) Uani 1 1 d .
Si1 Si 0.09167(8) 0.17713(7) 0.29857(3) 0.02652(15) Uani 1 1 d .
P1 P -0.10896(8) -0.15372(7) 0.13003(3) 0.02790(14) Uani 1 1 d .
P2 P 0.05562(9) -0.29457(7) 0.39421(3) 0.03355(15) Uani 1 1 d .
N1 N 0.1424(2) 0.25367(19) 0.23505(8) 0.0260(4) Uani 1 1 d .
N2 N 0.0139(2) -0.01565(19) 0.26655(7) 0.0238(4) Uani 1 1 d .
C1 C 0.1782(3) 0.4144(2) 0.22691(10) 0.0302(5) Uani 1 1 d .
C2 C 0.3331(4) 0.5230(3) 0.27393(13) 0.0459(7) Uani 1 1 d .
H2A H 0.4413 0.4995 0.2729 0.069 Uiso 1 1 calc R
H2B H 0.2970 0.5120 0.3130 0.069 Uiso 1 1 calc R
H2C H 0.3602 0.6271 0.2659 0.069 Uiso 1 1 calc R
C3 C 0.0065(3) 0.4467(3) 0.23050(13) 0.0425(6) Uani 1 1 d .
H3A H -0.0950 0.3723 0.2026 0.064 Uiso 1 1 calc R
H3B H 0.0269 0.5483 0.2205 0.064 Uiso 1 1 calc R
H3C H -0.0221 0.4401 0.2707 0.064 Uiso 1 1 calc R
C4 C 0.2301(4) 0.4440(3) 0.16604(12) 0.0424(6) Uani 1 1 d .
H4A H 0.1301 0.3780 0.1355 0.064 Uiso 1 1 calc R
H4B H 0.3390 0.4234 0.1623 0.064 Uiso 1 1 calc R
H4C H 0.2544 0.5498 0.1613 0.064 Uiso 1 1 calc R
C5 C -0.0825(4) 0.2140(3) 0.33752(11) 0.0420(6) Uani 1 1 d .
H5A H -0.1171 0.1441 0.3668 0.063 Uiso 1 1 calc R
H5B H -0.1896 0.1991 0.3087 0.063 Uiso 1 1 calc R
H5C H -0.0317 0.3181 0.3574 0.063 Uiso 1 1 calc R
C6 C 0.2962(3) 0.2184(3) 0.35538(11) 0.0425(6) Uani 1 1 d .
H6A H 0.2621 0.1563 0.3871 0.064 Uiso 1 1 calc R
H6B H 0.3454 0.3254 0.3717 0.064 Uiso 1 1 calc R
H6C H 0.3882 0.1950 0.3371 0.064 Uiso 1 1 calc R
C7 C -0.1821(3) -0.0786(3) 0.24082(9) 0.0275(5) Uani 1 1 d .
H7A H -0.2136 0.0027 0.2249 0.033 Uiso 1 1 calc R
H7B H -0.2543 -0.1128 0.2727 0.033 Uiso 1 1 calc R
C8 C -0.2354(3) -0.2113(3) 0.19135(10) 0.0338(5) Uani 1 1 d .
H8A H -0.3671 -0.2481 0.1766 0.041 Uiso 1 1 calc R
H8B H -0.2099 -0.2952 0.2073 0.041 Uiso 1 1 calc R
C9 C -0.0834(4) -0.3270(3) 0.09889(12) 0.0426(6) Uani 1 1 d .
H9A H 0.0064 -0.3420 0.1291 0.051 Uiso 1 1 calc R
C10 C -0.2491(4) -0.4755(3) 0.08932(15) 0.0636(9) Uani 1 1 d .
H10A H -0.2102 -0.5602 0.0845 0.095 Uiso 1 1 calc R
H10B H -0.3313 -0.4786 0.0537 0.095 Uiso 1 1 calc R
H10C H -0.3122 -0.4828 0.1235 0.095 Uiso 1 1 calc R
C11 C 0.0080(5) -0.3002(4) 0.04395(15) 0.0714(10) Uani 1 1 d .
H11A H 0.0446 -0.3840 0.0334 0.107 Uiso 1 1 calc R
H11B H 0.1153 -0.2055 0.0522 0.107 Uiso 1 1 calc R
H11C H -0.0772 -0.2938 0.0111 0.107 Uiso 1 1 calc R
C12 C -0.2610(3) -0.1103(3) 0.07383(10) 0.0368(6) Uani 1 1 d .
H12A H -0.2012 -0.0955 0.0379 0.044 Uiso 1 1 calc R
C13 C -0.4514(4) -0.2292(4) 0.05399(14) 0.0643(9) Uani 1 1 d .
H13A H -0.5197 -0.1907 0.0259 0.097 Uiso 1 1 calc R
H13B H -0.5130 -0.2525 0.0884 0.097 Uiso 1 1 calc R
H13C H -0.4442 -0.3210 0.0349 0.097 Uiso 1 1 calc R
C14 C -0.2727(4) 0.0391(3) 0.09423(13) 0.0541(8) Uani 1 1 d .
H14A H -0.3325 0.0713 0.0613 0.081 Uiso 1 1 calc R
H14B H -0.1503 0.1155 0.1077 0.081 Uiso 1 1 calc R
H14C H -0.3429 0.0270 0.1268 0.081 Uiso 1 1 calc R
C15 C 0.0654(3) -0.1216(2) 0.30091(9) 0.0283(5) Uani 1 1 d .
H15A H 0.1992 -0.0810 0.3108 0.034 Uiso 1 1 calc R
H15B H 0.0274 -0.2190 0.2751 0.034 Uiso 1 1 calc R
C16 C -0.0131(3) -0.1533(3) 0.35812(10) 0.0316(5) Uani 1 1 d .
H16A H -0.1470 -0.1916 0.3492 0.038 Uiso 1 1 calc R
H16B H 0.0300 -0.0582 0.3856 0.038 Uiso 1 1 calc R
C17 C -0.1083(4) -0.3467(3) 0.44710(12) 0.0427(6) Uani 1 1 d .
H17A H -0.0691 -0.4099 0.4737 0.051 Uiso 1 1 calc R
C18 C -0.2950(4) -0.4477(4) 0.41363(14) 0.0594(8) Uani 1 1 d .
H18A H -0.3778 -0.4864 0.4418 0.089 Uiso 1 1 calc R
H18B H -0.2860 -0.5325 0.3896 0.089 Uiso 1 1 calc R
H18C H -0.3414 -0.3893 0.3879 0.089 Uiso 1 1 calc R
C19 C -0.1196(4) -0.2170(4) 0.48722(13) 0.0611(8) Uani 1 1 d .
H19A H -0.2062 -0.2583 0.5141 0.092 Uiso 1 1 calc R
H19B H -0.1602 -0.1527 0.4630 0.092 Uiso 1 1 calc R
H19C H 0.0002 -0.1571 0.5103 0.092 Uiso 1 1 calc R
C20 C 0.2722(3) -0.1752(3) 0.44335(11) 0.0403(6) Uani 1 1 d .
H20A H 0.2583 -0.0847 0.4631 0.048 Uiso 1 1 calc R
C21 C 0.3157(4) -0.2645(4) 0.49026(14) 0.0628(9) Uani 1 1 d .
H21A H 0.4342 -0.2041 0.5141 0.094 Uiso 1 1 calc R
H21B H 0.3188 -0.3580 0.4712 0.094 Uiso 1 1 calc R
H21C H 0.2223 -0.2891 0.5158 0.094 Uiso 1 1 calc R
C22 C 0.4279(4) -0.1225(3) 0.40760(13) 0.0525(7) Uani 1 1 d .
H22A H 0.5420 -0.0661 0.4344 0.079 Uiso 1 1 calc R
H22B H 0.4050 -0.0571 0.3798 0.079 Uiso 1 1 calc R
H22C H 0.4364 -0.2104 0.3857 0.079 Uiso 1 1 calc R
C23 C 0.5198(3) 0.2376(3) 0.20915(14) 0.0483(7) Uani 1 1 d .
H23A H 0.5857 0.1925 0.1859 0.072 Uiso 1 1 calc R
H23B H 0.5590 0.2394 0.2513 0.072 Uiso 1 1 calc R
H23C H 0.5452 0.3410 0.2005 0.072 Uiso 1 1 calc R
C24 C 0.3113(3) -0.0942(3) 0.20383(11) 0.0365(6) Uani 1 1 d .
H24A H 0.3754 -0.1122 0.1723 0.055 Uiso 1 1 calc R
H24B H 0.2058 -0.1863 0.2053 0.055 Uiso 1 1 calc R
H24C H 0.3930 -0.0661 0.2417 0.055 Uiso 1 1 calc R
C25 C 0.2288(4) 0.1267(3) 0.08850(11) 0.0451(7) Uani 1 1 d .
H25A H 0.2719 0.0536 0.0704 0.068 Uiso 1 1 calc R
H25B H 0.3121 0.2293 0.0854 0.068 Uiso 1 1 calc R
H25C H 0.1075 0.1096 0.0680 0.068 Uiso 1 1 calc R

loop_
_atom_site_aniso_label
_atom_site_aniso_U_11
_atom_site_aniso_U_22
_atom_site_aniso_U_33
_atom_site_aniso_U_23
_atom_site_aniso_U_13
_atom_site_aniso_U_12
Zr1 0.02693(13) 0.02563(13) 0.02527(13) 0.00456(9) 0.00632(8) 0.01103(9)
Si1 0.0322(3) 0.0250(3) 0.0224(3) 0.0018(2) 0.0039(2) 0.0115(3)
P1 0.0318(3) 0.0282(3) 0.0219(3) 0.0015(2) 0.0018(2) 0.0106(3)
P2 0.0412(4) 0.0272(3) 0.0306(3) 0.0074(3) -0.0019(3) 0.0129(3)
N1 0.0285(10) 0.0219(9) 0.0287(10) 0.0051(8) 0.0037(8) 0.0107(8)
N2 0.0255(9) 0.0253(9) 0.0214(10) 0.0060(7) 0.0017(7) 0.0110(8)
C1 0.0318(12) 0.0215(11) 0.0386(14) 0.0080(10) 0.0065(10) 0.0106(10)
C2 0.0494(16) 0.0255(13) 0.0549(18) 0.0018(12) -0.0023(13) 0.0093(12)
C3 0.0450(15) 0.0311(13) 0.0603(18) 0.0135(12) 0.0150(13) 0.0214(12)
C4 0.0522(16) 0.0313(13) 0.0477(16) 0.0142(12) 0.0150(13) 0.0169(12)
C5 0.0572(17) 0.0424(15) 0.0370(15) 0.0080(12) 0.0199(12) 0.0269(13)
C6 0.0483(15) 0.0364(14) 0.0318(14) 0.0029(11) -0.0072(11) 0.0082(12)
C7 0.0247(11) 0.0325(12) 0.0229(12) 0.0057(9) 0.0036(9) 0.0081(10)
C8 0.0323(12) 0.0330(13) 0.0268(13) 0.0043(10) -0.0004(10) 0.0035(10)
C9 0.0519(16) 0.0340(14) 0.0402(15) -0.0050(11) -0.0025(12) 0.0197(12)
C10 0.072(2) 0.0344(16) 0.073(2) -0.0080(15) 0.0015(17) 0.0143(15)
C11 0.103(3) 0.0546(19) 0.068(2) -0.0056(17) 0.036(2) 0.040(2)
C12 0.0396(13) 0.0521(16) 0.0224(12) 0.0065(11) 0.0030(10) 0.0222(12)
C13 0.0529(18) 0.067(2) 0.060(2) 0.0015(17) -0.0192(15) 0.0172(16)
C14 0.0553(18) 0.0625(19) 0.0545(19) 0.0121(15) -0.0014(14) 0.0364(16)
C15 0.0368(12) 0.0265(12) 0.0236(12) 0.0052(9) 0.0022(9) 0.0149(10)
C16 0.0382(13) 0.0311(12) 0.0293(13) 0.0115(10) 0.0060(10) 0.0159(11)
C17 0.0450(15) 0.0414(15) 0.0358(15) 0.0197(12) 0.0018(11) 0.0086(12)
C18 0.0446(17) 0.0586(19) 0.063(2) 0.0249(16) 0.0004(14) 0.0048(14)
C19 0.067(2) 0.075(2) 0.0411(17) 0.0128(16) 0.0194(15) 0.0227(18)
C20 0.0403(14) 0.0361(14) 0.0404(15) 0.0081(12) -0.0056(11) 0.0132(12)
C21 0.0576(19) 0.064(2) 0.055(2) 0.0233(16) -0.0170(15) 0.0151(16)
C22 0.0392(15) 0.0574(18) 0.0572(19) 0.0146(15) -0.0029(13) 0.0162(14)
C23 0.0311(14) 0.0424(15) 0.071(2) 0.0024(14) 0.0123(13) 0.0130(12)
C24 0.0369(13) 0.0360(13) 0.0431(15) 0.0069(11) 0.0106(11) 0.0199(11)
C25 0.0572(17) 0.0455(16) 0.0351(15) 0.0110(12) 0.0183(12) 0.0182(14)

loop_
_atom_type_symbol
_atom_type_description
_atom_type_scat_dispersion_real
_atom_type_scat_dispersion_imag
_atom_type_scat_source
C C 0.0033 0.0016 'International Tables Vol C Tables 4.2.6.8 and 6.1.1.4'
H H 0.0000 0.0000 'International Tables Vol C Tables 4.2.6.8 and 6.1.1.4'
N N 0.0061 0.0033 'International Tables Vol C Tables 4.2.6.8 and 6.1.1.4'
Si Si 0.0817 0.0704 'International Tables Vol C Tables 4.2.6.8 and 6.1.1.4'
P P 0.1023 0.0942 'International Tables Vol C Tables 4.2.6.8 and 6.1.1.4'
Zr Zr -2.9673 0.5597 'International Tables Vol C Tables 4.2.6.8 and 6.1.1.4'

loop_
_geom_angle_atom_site_label_1
_geom_angle_atom_site_label_2
_geom_angle_atom_site_label_3
_geom_angle
N1 Zr1 C25 116.22(9)
N1 Zr1 C23 94.30(9)
C25 Zr1 C23 90.47(11)
N1 Zr1 C24 136.70(8)
C25 Zr1 C24 106.93(10)
C23 Zr1 C24 81.58(10)
N1 Zr1 N2 65.05(6)
C25 Zr1 N2 147.52(8)
C23 Zr1 N2 122.00(9)
C24 Zr1 N2 80.73(7)
N1 Zr1 P1 108.80(5)
C25 Zr1 P1 79.56(7)
C23 Zr1 P1 156.90(7)
C24 Zr1 P1 81.51(7)
N2 Zr1 P1 70.27(4)
N1 Zr1 Si1 32.95(5)
C25 Zr1 Si1 147.52(7)
C23 Zr1 Si1 99.94(8)
C24 Zr1 Si1 105.00(6)
N2 Zr1 Si1 35.71(4)
P1 Zr1 Si1 99.55(2)
N1 Si1 N2 96.30(9)
N1 Si1 C6 113.24(11)
N2 Si1 C6 108.27(10)
N1 Si1 C5 119.71(11)
N2 Si1 C5 111.60(11)
C6 Si1 C5 107.01(13)
N1 Si1 Zr1 42.14(6)
N2 Si1 Zr1 60.34(6)
C6 Si1 Zr1 102.40(9)
C5 Si1 Zr1 150.44(9)
C8 P1 C12 106.33(11)
C8 P1 C9 104.51(12)
C12 P1 C9 107.47(12)
C8 P1 Zr1 103.66(8)
C12 P1 Zr1 116.00(9)
C9 P1 Zr1 117.58(9)
C17 P2 C16 100.17(11)
C17 P2 C20 102.52(12)
C16 P2 C20 103.03(11)
C1 N1 Si1 124.85(14)
C1 N1 Zr1 127.96(13)
Si1 N1 Zr1 104.90(9)
C15 N2 C7 112.35(17)
C15 N2 Si1 118.20(14)
C7 N2 Si1 112.42(13)
C15 N2 Zr1 116.30(12)
C7 N2 Zr1 110.65(12)
Si1 N2 Zr1 83.95(7)
N1 C1 C4 110.07(18)
N1 C1 C2 110.96(19)
C4 C1 C2 108.6(2)
N1 C1 C3 110.12(17)
C4 C1 C3 107.6(2)
C2 C1 C3 109.4(2)
C1 C2 H2A 109.5
C1 C2 H2B 109.5
H2A C2 H2B 109.5
C1 C2 H2C 109.5
H2A C2 H2C 109.5
H2B C2 H2C 109.5
C1 C3 H3A 109.5
C1 C3 H3B 109.5
H3A C3 H3B 109.5
C1 C3 H3C 109.5
H3A C3 H3C 109.5
H3B C3 H3C 109.5
C1 C4 H4A 109.5
C1 C4 H4B 109.5
H4A C4 H4B 109.5
C1 C4 H4C 109.5
H4A C4 H4C 109.5
H4B C4 H4C 109.5
Si1 C5 H5A 109.5
Si1 C5 H5B 109.5
H5A C5 H5B 109.5
Si1 C5 H5C 109.5
H5A C5 H5C 109.5
H5B C5 H5C 109.5
Si1 C6 H6A 109.5
Si1 C6 H6B 109.5
H6A C6 H6B 109.5
Si1 C6 H6C 109.5
H6A C6 H6C 109.5
H6B C6 H6C 109.5
N2 C7 C8 113.74(18)
N2 C7 H7A 108.8
C8 C7 H7A 108.8
N2 C7 H7B 108.8
C8 C7 H7B 108.8
H7A C7 H7B 107.7
C7 C8 P1 110.92(15)
C7 C8 H8A 109.5
P1 C8 H8A 109.5
C7 C8 H8B 109.5
P1 C8 H8B 109.5
H8A C8 H8B 108.0
C10 C9 C11 111.9(2)
C10 C9 P1 118.0(2)
C11 C9 P1 110.79(19)
C10 C9 H9A 104.9
C11 C9 H9A 104.9
P1 C9 H9A 104.9
C9 C10 H10A 109.5
C9 C10 H10B 109.5
H10A C10 H10B 109.5
C9 C10 H10C 109.5
H10A C10 H10C 109.5
H10B C10 H10C 109.5
C9 C11 H11A 109.5
C9 C11 H11B 109.5
H11A C11 H11B 109.5
C9 C11 H11C 109.5
H11A C11 H11C 109.5
H11B C11 H11C 109.5
C14 C12 C13 109.3(2)
C14 C12 P1 110.03(17)
C13 C12 P1 117.46(19)
C14 C12 H12A 106.5
C13 C12 H12A 106.5
P1 C12 H12A 106.5
C12 C13 H13A 109.5
C12 C13 H13B 109.5
H13A C13 H13B 109.5
C12 C13 H13C 109.5
H13A C13 H13C 109.5
H13B C13 H13C 109.5
C12 C14 H14A 109.5
C12 C14 H14B 109.5
H14A C14 H14B 109.5
C12 C14 H14C 109.5
H14A C14 H14C 109.5
H14B C14 H14C 109.5
N2 C15 C16 116.61(18)
N2 C15 H15A 108.1
C16 C15 H15A 108.1
N2 C15 H15B 108.1
C16 C15 H15B 108.1
H15A C15 H15B 107.3
C15 C16 P2 111.36(16)
C15 C16 H16A 109.4
P2 C16 H16A 109.4
C15 C16 H16B 109.4
P2 C16 H16B 109.4
H16A C16 H16B 108.0
C18 C17 C19 110.6(3)
C18 C17 P2 109.3(2)
C19 C17 P2 116.92(18)
C18 C17 H17A 106.5
C19 C17 H17A 106.5
P2 C17 H17A 106.5
C17 C18 H18A 109.5
C17 C18 H18B 109.5
H18A C18 H18B 109.5
C17 C18 H18C 109.5
H18A C18 H18C 109.5
H18B C18 H18C 109.5
C17 C19 H19A 109.5
C17 C19 H19B 109.5
H19A C19 H19B 109.5
C17 C19 H19C 109.5
H19A C19 H19C 109.5
H19B C19 H19C 109.5
C21 C20 C22 109.5(2)
C21 C20 P2 109.78(18)
C22 C20 P2 110.60(19)
C21 C20 H20A 109.0
C22 C20 H20A 109.0
P2 C20 H20A 109.0
C20 C21 H21A 109.5
C20 C21 H21B 109.5
H21A C21 H21B 109.5
C20 C21 H21C 109.5
H21A C21 H21C 109.5
H21B C21 H21C 109.5
C20 C22 H22A 109.5
C20 C22 H22B 109.5
H22A C22 H22B 109.5
C20 C22 H22C 109.5
H22A C22 H22C 109.5
H22B C22 H22C 109.5
Zr1 C23 H23A 109.5
Zr1 C23 H23B 109.5
H23A C23 H23B 109.5
Zr1 C23 H23C 109.5
H23A C23 H23C 109.5
H23B C23 H23C 109.5
Zr1 C24 H24A 109.5
Zr1 C24 H24B 109.5
H24A C24 H24B 109.5
Zr1 C24 H24C 109.5
H24A C24 H24C 109.5
H24B C24 H24C 109.5
Zr1 C25 H25A 109.5
Zr1 C25 H25B 109.5
H25A C25 H25B 109.5
Zr1 C25 H25C 109.5
H25A C25 H25C 109.5
H25B C25 H25C 109.5

loop_
_geom_bond_atom_site_label_1
_geom_bond_atom_site_label_2
_geom_bond_distance
Zr1 N1 2.1128(18)
Zr1 C25 2.277(2)
Zr1 C23 2.278(3)
Zr1 C24 2.299(2)
Zr1 N2 2.6590(17)
Zr1 P1 2.8915(7)
Zr1 Si1 3.0429(8)
Si1 N1 1.7128(19)
Si1 N2 1.7863(19)
Si1 C6 1.869(3)
Si1 C5 1.875(2)
P1 C8 1.839(2)
P1 C12 1.852(2)
P1 C9 1.855(3)
P2 C17 1.861(3)
P2 C16 1.862(2)
P2 C20 1.864(3)
N1 C1 1.496(3)
N2 C15 1.483(3)
N2 C7 1.489(3)
C1 C4 1.527(3)
C1 C2 1.533(3)
C1 C3 1.535(3)
C2 H2A 0.9800
C2 H2B 0.9800
C2 H2C 0.9800
C3 H3A 0.9800
C3 H3B 0.9800
C3 H3C 0.9800
C4 H4A 0.9800
C4 H4B 0.9800
C4 H4C 0.9800
C5 H5A 0.9800
C5 H5B 0.9800
C5 H5C 0.9800
C6 H6A 0.9800
C6 H6B 0.9800
C6 H6C 0.9800
C7 C8 1.536(3)
C7 H7A 0.9900
C7 H7B 0.9900
C8 H8A 0.9900
C8 H8B 0.9900
C9 C10 1.527(4)
C9 C11 1.529(4)
C9 H9A 1.0000
C10 H10A 0.9800
C10 H10B 0.9800
C10 H10C 0.9800
C11 H11A 0.9800
C11 H11B 0.9800
C11 H11C 0.9800
C12 C14 1.518(4)
C12 C13 1.521(4)
C12 H12A 1.0000
C13 H13A 0.9800
C13 H13B 0.9800
C13 H13C 0.9800
C14 H14A 0.9800
C14 H14B 0.9800
C14 H14C 0.9800
C15 C16 1.531(3)
C15 H15A 0.9900
C15 H15B 0.9900
C16 H16A 0.9900
C16 H16B 0.9900
C17 C18 1.522(4)
C17 C19 1.531(4)
C17 H17A 1.0000
C18 H18A 0.9800
C18 H18B 0.9800
C18 H18C 0.9800
C19 H19A 0.9800
C19 H19B 0.9800
C19 H19C 0.9800
C20 C21 1.518(4)
C20 C22 1.531(4)
C20 H20A 1.0000
C21 H21A 0.9800
C21 H21B 0.9800
C21 H21C 0.9800
C22 H22A 0.9800
C22 H22B 0.9800
C22 H22C 0.9800
C23 H23A 0.9800
C23 H23B 0.9800
C23 H23C 0.9800
C24 H24A 0.9800
C24 H24B 0.9800
C24 H24C 0.9800
C25 H25A 0.9800
C25 H25B 0.9800
C25 H25C 0.9800
